data_4127616
loop_
_publ_author_name
'Gao, Qingqing'
'Xiong, Ling-Hong'
'Han, Ting'
'Qiu, Zijie'
'He, Xuewen'
'Sung, Herman H. Y.'
'Kwok, Ryan T. K.'
'Williams, Ian D.'
'Lam, Jacky W. Y.'
'Tang, Ben Zhong'

_publ_section_title
;
 Three-Component Regio- and Stereoselective Polymerizations toward
 Functional Chalcogen-Rich Polymers with AIE-Activities.
;
_journal_issue 37
_journal_name_full 'Journal of the American Chemical Society'
_journal_page_first 14712
_journal_page_last 14719
_journal_paper_doi 10.1021/jacs.9b06493
_journal_volume 141
_journal_year 2019
_chemical_formula_moiety 'C14 H10 O2 S'
_chemical_formula_sum 'C14 H10 O2 S'
_chemical_formula_weight 242.28
_space_group_crystal_system orthorhombic
_space_group_IT_number 61
_space_group_name_Hall '-P 2ac 2ab'
_space_group_name_H-M_alt 'P b c a'
_symmetry_space_group_name_Hall '-P 2ac 2ab'
_symmetry_space_group_name_H-M 'P b c a'
_atom_sites_solution_hydrogens geom
_atom_sites_solution_primary dual
_audit_creation_date 2018-05-08
_audit_creation_method
;
Olex2 1.2
(compiled 2017.08.10 svn.r3458 for OlexSys, GUI svn.r5381)
;
_cell_angle_alpha 90
_cell_angle_beta 90
_cell_angle_gamma 90
_cell_formula_units_Z 16
_cell_length_a 11.1215(2)
_cell_length_b 14.9694(2)
_cell_length_c 28.8591(4)
_cell_measurement_reflns_used 11877
_cell_measurement_temperature 100.00(10)
_cell_measurement_theta_max 75.4540
_cell_measurement_theta_min 5.0100
_cell_volume 4804.53(13)
_computing_cell_refinement 'CrysAlisPro 1.171.38.46 (Rigaku OD, 2015)'
_computing_data_collection 'CrysAlisPro 1.171.38.46 (Rigaku OD, 2015)'
_computing_data_reduction 'CrysAlisPro 1.171.38.46 (Rigaku OD, 2015)'
_computing_molecular_graphics 'Olex2 (Dolomanov et al., 2009)'
_computing_publication_material 'Olex2 (Dolomanov et al., 2009)'
_computing_structure_refinement 'ShelXL (Sheldrick, 2015)'
_computing_structure_solution 'ShelXT (Sheldrick, 2015)'
_diffrn_ambient_environment N~2~
_diffrn_ambient_temperature 100.00(10)
_diffrn_detector 'CCD plate'
_diffrn_detector_area_resol_mean 10.3577
_diffrn_detector_type Atlas
_diffrn_measured_fraction_theta_full 0.997
_diffrn_measured_fraction_theta_max 0.997
_diffrn_measurement_details
;
List of Runs (angles in degrees, time in seconds):

  # Type    Start    End  Width  t~exp~   \w     \q     \k     \f   Frames
--------------------------------------------------------------------------
  1  \w     59.00 107.00   1.00    3.00    --  110.57 -94.00  60.00   48
  2  \w    -68.00  32.00   1.00    2.00    --  -40.20  57.00   0.00  100
  3  \w    -66.00  36.00   1.00    2.00    --  -40.20  37.00 -90.00  102
  4  \w    -72.00  29.00   1.00    2.00    --  -40.20  77.00 120.00  101
  5  \w     73.00 125.00   1.00    3.00    --  110.57 -45.00 120.00   52
  6  \w    108.00 137.00   1.00    3.00    --  110.57 -45.00  60.00   29
  7  \w     80.00 178.00   1.00    3.00    --  110.57  30.00 120.00   98
  8  \w     66.00 149.00   1.00    3.00    --  110.57 178.00   0.00   83
  9  \w     61.00 161.00   1.00    3.00    --  110.57  15.00  60.00  100
 10  \w     51.00 107.00   1.00    3.00    --  110.57 -94.00 150.00   56
 11  \w     37.00 103.00   1.00    3.00    --  110.57 -45.00  60.00   66
 12  \w     38.00  66.00   1.00    3.00    --  110.57 -45.00 120.00   28
 13  \w     32.00 115.00   1.00    3.00    --  110.57-111.00 -30.00   83
 14  \w     38.00 138.00   1.00    3.00    --  110.57 -61.00 -60.00  100
;
_diffrn_measurement_device 'kappa diffractometer'
_diffrn_measurement_device_type 'SuperNova, Dual, Cu at zero, Atlas'
_diffrn_measurement_method '\w scans'
_diffrn_orient_matrix_type 'CrysAlisPro convention (1999,Acta A55,543-557)'
_diffrn_orient_matrix_UB_11 -0.0580171000
_diffrn_orient_matrix_UB_12 -0.0271119000
_diffrn_orient_matrix_UB_13 -0.0463893000
_diffrn_orient_matrix_UB_21 0.1257650000
_diffrn_orient_matrix_UB_22 -0.0152487000
_diffrn_orient_matrix_UB_23 -0.0209555000
_diffrn_orient_matrix_UB_31 -0.0034631000
_diffrn_orient_matrix_UB_32 -0.0981161000
_diffrn_orient_matrix_UB_33 0.0160225000
_diffrn_radiation_monochromator mirror
_diffrn_radiation_probe x-ray
_diffrn_radiation_type CuK\a
_diffrn_radiation_wavelength 1.54184
_diffrn_reflns_av_R_equivalents 0.0291
_diffrn_reflns_av_unetI/netI 0.0169
_diffrn_reflns_Laue_measured_fraction_full 0.997
_diffrn_reflns_Laue_measured_fraction_max 0.997
_diffrn_reflns_limit_h_max 12
_diffrn_reflns_limit_h_min -13
_diffrn_reflns_limit_k_max 13
_diffrn_reflns_limit_k_min -17
_diffrn_reflns_limit_l_max 34
_diffrn_reflns_limit_l_min -25
_diffrn_reflns_number 25964
_diffrn_reflns_point_group_measured_fraction_full 0.997
_diffrn_reflns_point_group_measured_fraction_max 0.997
_diffrn_reflns_theta_full 66.500
_diffrn_reflns_theta_max 67.496
_diffrn_reflns_theta_min 5.021
_diffrn_source 'micro-focus sealed X-ray tube'
_diffrn_source_current 0.80
_diffrn_source_power 0.040
_diffrn_source_target Cu
_diffrn_source_type 'SuperNova (Cu) X-ray Source'
_diffrn_source_voltage 50
_exptl_absorpt_coefficient_mu 2.279
_exptl_absorpt_correction_T_max 1.00000
_exptl_absorpt_correction_T_min 0.84333
_exptl_absorpt_correction_type multi-scan
_exptl_absorpt_process_details
;
CrysAlisPro 1.171.38.46 (Rigaku Oxford Diffraction, 2015)
Empirical absorption correction using spherical harmonics,
 implemented in SCALE3 ABSPACK scaling algorithm.
;
_exptl_crystal_colour colourless
_exptl_crystal_colour_primary colourless
_exptl_crystal_density_diffrn 1.340
_exptl_crystal_description block
_exptl_crystal_F_000 2016
_exptl_crystal_size_max 0.25
_exptl_crystal_size_mid 0.22
_exptl_crystal_size_min 0.2
_refine_diff_density_max 0.412
_refine_diff_density_min -0.342
_refine_diff_density_rms 0.040
_refine_ls_extinction_method none
_refine_ls_goodness_of_fit_ref 1.011
_refine_ls_hydrogen_treatment constr
_refine_ls_matrix_type full
_refine_ls_number_parameters 307
_refine_ls_number_reflns 4307
_refine_ls_number_restraints 0
_refine_ls_restrained_S_all 1.011
_refine_ls_R_factor_all 0.0330
_refine_ls_R_factor_gt 0.0293
_refine_ls_shift/su_max 0.001
_refine_ls_shift/su_mean 0.000
_refine_ls_structure_factor_coef Fsqd
_refine_ls_weighting_details 'w=1/[\s^2^(Fo^2^)+(0.0460P)^2^+2.1000P] where P=(Fo^2^+2Fc^2^)/3'
_refine_ls_weighting_scheme calc
_refine_ls_wR_factor_gt 0.0795
_refine_ls_wR_factor_ref 0.0820
_reflns_Friedel_coverage 0.000
_reflns_number_gt 3889
_reflns_number_total 4307
_reflns_threshold_expression 'I > 2\s(I)'
_cod_data_source_file ja9b06493_si_003.cif
_cod_data_source_block gao4cult
_cod_database_code 4127616
_shelx_shelxl_version_number 2014/7
_shelx_space_group_comment
;
The symmetry employed for this shelxl refinement is uniquely defined
by the following loop, which should always be used as a source of
symmetry information in preference to the above space-group names.
They are only intended as comments.
;
_shelx_estimated_absorpt_t_max 0.659
_shelx_estimated_absorpt_t_min 0.600
_reflns_odcompleteness_completeness 99.72
_reflns_odcompleteness_iscentric 1
_reflns_odcompleteness_theta 68.13
_olex2_refinement_description
;
1. Fixed Uiso
 At 1.2 times of:
  All C(H) groups
2.a Aromatic/amide H refined with riding coordinates:
 C4(H4), C5(H5), C6(H6), C7(H7), C8(H8), C12(H12), C13(H13), C14(H14),
 C15(H15), C16(H16), C4A(H4A), C5A(H5A), C6A(H6A), C7A(H7A), C8A(H8A),
 C12A(H12A), C13A(H13A), C14A(H14A), C15A(H15A), C16A(H16A)
;
_olex2_submission_special_instructions 'No special instructions were received'
_oxdiff_exptl_absorpt_empirical_details
;
Empirical correction (ABSPACK) includes:
- Absorption correction using spherical harmonics
- Frame scaling
;
_oxdiff_exptl_absorpt_empirical_full_max 1.188
_oxdiff_exptl_absorpt_empirical_full_min 0.834

loop_
_space_group_symop_operation_xyz
'x, y, z'
'-x+1/2, -y, z+1/2'
'-x, y+1/2, -z+1/2'
'x+1/2, -y+1/2, -z'
'-x, -y, -z'
'x-1/2, y, -z-1/2'
'x, -y-1/2, z-1/2'
'-x-1/2, y-1/2, z'

loop_
_atom_site_label
_atom_site_type_symbol
_atom_site_fract_x
_atom_site_fract_y
_atom_site_fract_z
_atom_site_U_iso_or_equiv
_atom_site_adp_type
_atom_site_occupancy
_atom_site_site_symmetry_order
_atom_site_calc_flag
_atom_site_refinement_flags_posn
S1 S 0.41443(3) 0.39047(2) 0.41639(2) 0.02162(10) Uani 1 1 d .
O1 O 0.38659(10) 0.34757(7) 0.45940(4) 0.0291(2) Uani 1 1 d .
O2 O 0.36186(9) 0.35700(7) 0.37438(4) 0.0297(2) Uani 1 1 d .
C1 C 0.56643(13) 0.38926(10) 0.40932(5) 0.0230(3) Uani 1 1 d .
C2 C 0.67323(13) 0.38682(9) 0.40385(5) 0.0220(3) Uani 1 1 d .
C3 C 0.80039(12) 0.38305(9) 0.39625(5) 0.0211(3) Uani 1 1 d .
C4 C 0.88104(14) 0.41245(10) 0.43012(5) 0.0256(3) Uani 1 1 d .
H4 H 0.8521 0.4338 0.4590 0.031 Uiso 1 1 calc R
C5 C 1.00286(14) 0.41038(11) 0.42133(5) 0.0292(3) Uani 1 1 d .
H5 H 1.0578 0.4306 0.4442 0.035 Uiso 1 1 calc R
C6 C 1.04579(14) 0.37891(11) 0.37918(5) 0.0301(3) Uani 1 1 d .
H6 H 1.1298 0.3781 0.3732 0.036 Uiso 1 1 calc R
C7 C 0.96598(14) 0.34867(11) 0.34585(5) 0.0310(3) Uani 1 1 d .
H7 H 0.9956 0.3264 0.3172 0.037 Uiso 1 1 calc R
C8 C 0.84331(13) 0.35065(10) 0.35395(5) 0.0261(3) Uani 1 1 d .
H8 H 0.7888 0.3302 0.3309 0.031 Uiso 1 1 calc R
C11 C 0.38119(12) 0.50516(10) 0.42139(5) 0.0218(3) Uani 1 1 d .
C12 C 0.36702(14) 0.54197(10) 0.46507(5) 0.0263(3) Uani 1 1 d .
H12 H 0.3744 0.5060 0.4921 0.032 Uiso 1 1 calc R
C13 C 0.34185(15) 0.63237(11) 0.46853(5) 0.0309(3) Uani 1 1 d .
H13 H 0.3321 0.6590 0.4982 0.037 Uiso 1 1 calc R
C14 C 0.33091(15) 0.68398(10) 0.42898(5) 0.0304(3) Uani 1 1 d .
H14 H 0.3132 0.7459 0.4316 0.036 Uiso 1 1 calc R
C15 C 0.34550(16) 0.64614(11) 0.38561(5) 0.0339(4) Uani 1 1 d .
H15 H 0.3382 0.6822 0.3587 0.041 Uiso 1 1 calc R
C16 C 0.37073(14) 0.55590(11) 0.38133(5) 0.0290(3) Uani 1 1 d .
H16 H 0.3806 0.5294 0.3517 0.035 Uiso 1 1 calc R
S1A S 0.58344(3) 0.53673(2) 0.25884(2) 0.02055(10) Uani 1 1 d .
O1A O 0.45763(9) 0.54517(7) 0.26923(4) 0.0286(2) Uani 1 1 d .
O2A O 0.63080(10) 0.58117(7) 0.21889(3) 0.0266(2) Uani 1 1 d .
C1A C 0.66183(14) 0.57209(10) 0.30612(5) 0.0255(3) Uani 1 1 d .
C2A C 0.72103(14) 0.59170(9) 0.33936(5) 0.0248(3) Uani 1 1 d .
C3A C 0.79460(14) 0.61587(9) 0.37811(5) 0.0233(3) Uani 1 1 d .
C4A C 0.91936(14) 0.61719(10) 0.37319(5) 0.0259(3) Uani 1 1 d .
H4A H 0.9550 0.6017 0.3444 0.031 Uiso 1 1 calc R
C5A C 0.99116(15) 0.64118(11) 0.41038(5) 0.0303(3) Uani 1 1 d .
H5A H 1.0761 0.6430 0.4069 0.036 Uiso 1 1 calc R
C6A C 0.93922(15) 0.66257(11) 0.45274(5) 0.0318(3) Uani 1 1 d .
H6A H 0.9886 0.6792 0.4782 0.038 Uiso 1 1 calc R
C7A C 0.81538(15) 0.65970(11) 0.45791(5) 0.0313(3) Uani 1 1 d .
H7A H 0.7803 0.6734 0.4871 0.038 Uiso 1 1 calc R
C8A C 0.74228(14) 0.63701(10) 0.42077(5) 0.0271(3) Uani 1 1 d .
H8A H 0.6574 0.6359 0.4243 0.033 Uiso 1 1 calc R
C11A C 0.61945(12) 0.42229(9) 0.25591(4) 0.0188(3) Uani 1 1 d .
C12A C 0.71412(12) 0.39435(9) 0.22813(5) 0.0217(3) Uani 1 1 d .
H12A H 0.7624 0.4365 0.2120 0.026 Uiso 1 1 calc R
C13A C 0.73659(12) 0.30337(10) 0.22439(5) 0.0234(3) Uani 1 1 d .
H13A H 0.8008 0.2827 0.2055 0.028 Uiso 1 1 calc R
C14A C 0.66551(12) 0.24240(9) 0.24823(5) 0.0231(3) Uani 1 1 d .
H14A H 0.6807 0.1802 0.2453 0.028 Uiso 1 1 calc R
C15A C 0.57239(13) 0.27197(10) 0.27638(5) 0.0235(3) Uani 1 1 d .
H15A H 0.5247 0.2299 0.2928 0.028 Uiso 1 1 calc R
C16A C 0.54871(12) 0.36242(9) 0.28063(5) 0.0213(3) Uani 1 1 d .
H16A H 0.4855 0.3831 0.3000 0.026 Uiso 1 1 calc R

loop_
_atom_site_aniso_label
_atom_site_aniso_U_11
_atom_site_aniso_U_22
_atom_site_aniso_U_33
_atom_site_aniso_U_23
_atom_site_aniso_U_13
_atom_site_aniso_U_12
S1 0.01832(18) 0.02530(19) 0.02123(18) -0.00239(13) 0.00350(12) -0.00070(12)
O1 0.0301(6) 0.0278(5) 0.0295(5) 0.0028(4) 0.0099(4) 0.0006(4)
O2 0.0229(5) 0.0352(6) 0.0309(6) -0.0099(4) -0.0001(4) -0.0017(4)
C1 0.0230(8) 0.0276(7) 0.0186(6) -0.0013(5) 0.0021(5) 0.0007(6)
C2 0.0259(8) 0.0231(7) 0.0169(6) 0.0009(5) 0.0007(5) 0.0002(5)
C3 0.0209(7) 0.0214(7) 0.0209(7) 0.0055(5) 0.0019(5) 0.0009(5)
C4 0.0265(7) 0.0292(7) 0.0210(7) 0.0012(6) 0.0018(6) 0.0010(6)
C5 0.0243(8) 0.0359(8) 0.0275(8) 0.0045(6) -0.0044(6) -0.0013(6)
C6 0.0201(7) 0.0406(9) 0.0296(8) 0.0090(7) 0.0018(6) 0.0028(6)
C7 0.0264(8) 0.0443(9) 0.0222(7) 0.0032(6) 0.0059(6) 0.0050(7)
C8 0.0243(7) 0.0343(8) 0.0197(7) 0.0019(6) 0.0004(6) 0.0004(6)
C11 0.0183(6) 0.0263(7) 0.0207(7) -0.0017(5) 0.0018(5) 0.0000(6)
C12 0.0310(8) 0.0298(8) 0.0182(7) 0.0017(6) 0.0012(6) 0.0018(6)
C13 0.0385(9) 0.0330(8) 0.0213(7) -0.0039(6) 0.0036(6) 0.0028(7)
C14 0.0344(8) 0.0263(7) 0.0304(8) 0.0014(6) 0.0017(6) 0.0039(6)
C15 0.0424(9) 0.0360(9) 0.0232(7) 0.0079(6) 0.0002(7) 0.0034(7)
C16 0.0333(8) 0.0352(8) 0.0185(7) -0.0014(6) 0.0017(6) 0.0012(7)
S1A 0.02370(19) 0.01900(17) 0.01894(18) 0.00070(12) -0.00288(12) 0.00029(12)
O1A 0.0258(5) 0.0253(5) 0.0345(6) -0.0010(4) -0.0009(5) 0.0049(4)
O2A 0.0347(6) 0.0233(5) 0.0217(5) 0.0045(4) -0.0042(4) -0.0025(4)
C1A 0.0319(8) 0.0224(7) 0.0223(7) -0.0008(5) -0.0014(6) 0.0000(6)
C2A 0.0327(8) 0.0201(7) 0.0216(7) 0.0006(5) 0.0016(6) -0.0010(6)
C3A 0.0327(8) 0.0203(7) 0.0169(7) 0.0006(5) -0.0009(5) -0.0025(6)
C4A 0.0338(8) 0.0255(7) 0.0185(7) 0.0026(5) 0.0045(6) -0.0002(6)
C5A 0.0286(8) 0.0336(8) 0.0287(8) 0.0058(6) -0.0010(6) -0.0054(6)
C6A 0.0432(9) 0.0312(8) 0.0209(7) 0.0020(6) -0.0069(6) -0.0116(7)
C7A 0.0454(9) 0.0305(8) 0.0179(7) -0.0045(6) 0.0061(6) -0.0094(7)
C8A 0.0309(8) 0.0260(8) 0.0246(7) -0.0025(6) 0.0045(6) -0.0050(6)
C11A 0.0201(7) 0.0204(6) 0.0159(6) -0.0002(5) -0.0043(5) -0.0002(5)
C12A 0.0205(7) 0.0258(7) 0.0189(6) 0.0010(5) -0.0007(5) -0.0030(5)
C13A 0.0186(7) 0.0297(7) 0.0218(7) -0.0041(6) -0.0009(5) 0.0010(6)
C14A 0.0237(7) 0.0204(7) 0.0252(7) -0.0013(5) -0.0075(6) 0.0020(5)
C15A 0.0231(7) 0.0243(7) 0.0230(7) 0.0058(6) -0.0019(5) -0.0027(6)
C16A 0.0210(7) 0.0251(7) 0.0177(6) 0.0013(5) 0.0002(5) 0.0003(6)

loop_
_atom_type_symbol
_atom_type_description
_atom_type_scat_dispersion_real
_atom_type_scat_dispersion_imag
_atom_type_scat_source
C C 0.0181 0.0091 'International Tables Vol C Tables 4.2.6.8 and 6.1.1.4'
H H 0.0000 0.0000 'International Tables Vol C Tables 4.2.6.8 and 6.1.1.4'
O O 0.0492 0.0322 'International Tables Vol C Tables 4.2.6.8 and 6.1.1.4'
S S 0.3331 0.5567 'International Tables Vol C Tables 4.2.6.8 and 6.1.1.4'

loop_
_geom_angle_atom_site_label_1
_geom_angle_atom_site_label_2
_geom_angle_atom_site_label_3
_geom_angle
O1 S1 O2 119.18(7)
O1 S1 C1 108.29(7)
O1 S1 C11 108.70(6)
O2 S1 C1 107.41(7)
O2 S1 C11 108.89(7)
C1 S1 C11 103.20(7)
C2 C1 S1 178.67(14)
C1 C2 C3 178.65(16)
C4 C3 C2 120.94(13)
C8 C3 C2 118.99(13)
C8 C3 C4 120.06(13)
C3 C4 H4 120.2
C5 C4 C3 119.66(14)
C5 C4 H4 120.2
C4 C5 H5 119.8
C4 C5 C6 120.43(14)
C6 C5 H5 119.8
C5 C6 H6 120.0
C7 C6 C5 119.92(14)
C7 C6 H6 120.0
C6 C7 H7 119.8
C8 C7 C6 120.50(14)
C8 C7 H7 119.8
C3 C8 H8 120.3
C7 C8 C3 119.43(14)
C7 C8 H8 120.3
C12 C11 S1 119.09(11)
C12 C11 C16 122.07(14)
C16 C11 S1 118.84(11)
C11 C12 H12 120.7
C11 C12 C13 118.51(13)
C13 C12 H12 120.7
C12 C13 H13 119.9
C14 C13 C12 120.23(14)
C14 C13 H13 119.9
C13 C14 H14 119.8
C15 C14 C13 120.49(14)
C15 C14 H14 119.8
C14 C15 H15 119.9
C14 C15 C16 120.25(14)
C16 C15 H15 119.9
C11 C16 H16 120.8
C15 C16 C11 118.44(14)
C15 C16 H16 120.8
O1A S1A C1A 107.70(7)
O1A S1A C11A 108.48(6)
O2A S1A O1A 119.06(6)
O2A S1A C1A 108.20(7)
O2A S1A C11A 109.25(6)
C1A S1A C11A 102.96(7)
C2A C1A S1A 175.66(14)
C1A C2A C3A 178.26(16)
C4A C3A C2A 119.50(13)
C4A C3A C8A 120.03(13)
C8A C3A C2A 120.46(14)
C3A C4A H4A 120.1
C5A C4A C3A 119.89(14)
C5A C4A H4A 120.1
C4A C5A H5A 119.9
C4A C5A C6A 120.12(15)
C6A C5A H5A 119.9
C5A C6A H6A 120.0
C7A C6A C5A 120.05(14)
C7A C6A H6A 120.0
C6A C7A H7A 119.8
C6A C7A C8A 120.44(14)
C8A C7A H7A 119.8
C3A C8A H8A 120.3
C7A C8A C3A 119.46(15)
C7A C8A H8A 120.3
C12A C11A S1A 119.56(11)
C12A C11A C16A 122.12(13)
C16A C11A S1A 118.29(11)
C11A C12A H12A 120.8
C11A C12A C13A 118.48(13)
C13A C12A H12A 120.8
C12A C13A H13A 119.9
C12A C13A C14A 120.21(13)
C14A C13A H13A 119.9
C13A C14A H14A 119.9
C15A C14A C13A 120.30(13)
C15A C14A H14A 119.9
C14A C15A H15A 119.8
C16A C15A C14A 120.35(13)
C16A C15A H15A 119.8
C11A C16A H16A 120.7
C15A C16A C11A 118.53(13)
C15A C16A H16A 120.7

loop_
_geom_bond_atom_site_label_1
_geom_bond_atom_site_label_2
_geom_bond_distance
S1 O1 1.4316(11)
S1 O2 1.4361(11)
S1 C1 1.7029(15)
S1 C11 1.7621(15)
C1 C2 1.199(2)
C2 C3 1.432(2)
C3 C4 1.398(2)
C3 C8 1.398(2)
C4 H4 0.9500
C4 C5 1.379(2)
C5 H5 0.9500
C5 C6 1.389(2)
C6 H6 0.9500
C6 C7 1.385(2)
C7 H7 0.9500
C7 C8 1.384(2)
C8 H8 0.9500
C11 C12 1.385(2)
C11 C16 1.388(2)
C12 H12 0.9500
C12 C13 1.386(2)
C13 H13 0.9500
C13 C14 1.384(2)
C14 H14 0.9500
C14 C15 1.383(2)
C15 H15 0.9500
C15 C16 1.385(2)
C16 H16 0.9500
S1A O1A 1.4365(11)
S1A O2A 1.4313(10)
S1A C1A 1.7035(14)
S1A C11A 1.7613(14)
C1A C2A 1.200(2)
C2A C3A 1.432(2)
C3A C4A 1.395(2)
C3A C8A 1.398(2)
C4A H4A 0.9500
C4A C5A 1.385(2)
C5A H5A 0.9500
C5A C6A 1.390(2)
C6A H6A 0.9500
C6A C7A 1.386(2)
C7A H7A 0.9500
C7A C8A 1.388(2)
C8A H8A 0.9500
C11A C12A 1.388(2)
C11A C16A 1.390(2)
C12A H12A 0.9500
C12A C13A 1.389(2)
C13A H13A 0.9500
C13A C14A 1.390(2)
C14A H14A 0.9500
C14A C15A 1.389(2)
C15A H15A 0.9500
C15A C16A 1.385(2)
C16A H16A 0.9500

loop_
_geom_torsion_atom_site_label_1
_geom_torsion_atom_site_label_2
_geom_torsion_atom_site_label_3
_geom_torsion_atom_site_label_4
_geom_torsion
S1 C11 C12 C13 179.50(12)
S1 C11 C16 C15 -179.51(12)
O1 S1 C11 C12 17.03(14)
O1 S1 C11 C16 -163.34(12)
O2 S1 C11 C12 148.31(12)
O2 S1 C11 C16 -32.05(14)
C1 S1 C11 C12 -97.79(13)
C1 S1 C11 C16 81.85(13)
C2 C3 C4 C5 -178.18(13)
C2 C3 C8 C7 178.52(13)
C3 C4 C5 C6 -0.3(2)
C4 C3 C8 C7 -0.5(2)
C4 C5 C6 C7 -0.6(2)
C5 C6 C7 C8 0.9(2)
C6 C7 C8 C3 -0.3(2)
C8 C3 C4 C5 0.8(2)
C11 C12 C13 C14 0.2(2)
C12 C11 C16 C15 0.1(2)
C12 C13 C14 C15 -0.3(3)
C13 C14 C15 C16 0.3(3)
C14 C15 C16 C11 -0.2(2)
C16 C11 C12 C13 -0.1(2)
S1A C11A C12A C13A -176.50(10)
S1A C11A C16A C15A 176.41(10)
O1A S1A C11A C12A 152.17(11)
O1A S1A C11A C16A -25.77(12)
O2A S1A C11A C12A 20.94(13)
O2A S1A C11A C16A -157.00(10)
C1A S1A C11A C12A -93.89(12)
C1A S1A C11A C16A 88.17(12)
C2A C3A C4A C5A 179.48(14)
C2A C3A C8A C7A 179.61(14)
C3A C4A C5A C6A 1.0(2)
C4A C3A C8A C7A 0.4(2)
C4A C5A C6A C7A 0.2(2)
C5A C6A C7A C8A -1.1(2)
C6A C7A C8A C3A 0.8(2)
C8A C3A C4A C5A -1.3(2)
C11A C12A C13A C14A -0.2(2)
C12A C11A C16A C15A -1.5(2)
C12A C13A C14A C15A -0.7(2)
C13A C14A C15A C16A 0.6(2)
C14A C15A C16A C11A 0.5(2)
C16A C11A C12A C13A 1.4(2)
